data_7007580
loop_
_publ_author_name
'Doherty, Ruth'
'Haddow, Mairi F.'
'Harrison, Zo\"e A'
'Orpen, A. Guy'
'Pringle, Paul G.'
'Turner, Alex'
'Wingad, Richard L.'

_publ_section_title
;
 Bulky 4-phosphacyclohexanones: diastereoselective complexations,
 orthometallations and unprecedented [3.1.1]metallabicycles.
;
_journal_issue 36
_journal_name_full 'Dalton transactions (Cambridge, England : 2003)'
_journal_page_first 4310
_journal_page_last 4320
_journal_paper_doi 10.1039/b607490a
_journal_year 2006
_chemical_formula_moiety 'C21 H25 O P'
_chemical_formula_sum 'C21 H25 O P'
_chemical_formula_weight 324.38
_chemical_name_systematic
;
?
;
_space_group_IT_number 14
_symmetry_cell_setting monoclinic
_symmetry_space_group_name_Hall '-P 2ybc'
_symmetry_space_group_name_H-M 'P 1 21/c 1'
_atom_sites_solution_hydrogens geom
_atom_sites_solution_primary direct
_atom_sites_solution_secondary difmap
_audit_creation_method SHELXL-97
_cell_angle_alpha 90.00
_cell_angle_beta 98.366(6)
_cell_angle_gamma 90.00
_cell_formula_units_Z 4
_cell_length_a 6.0489(18)
_cell_length_b 22.056(7)
_cell_length_c 13.959(4)
_cell_measurement_reflns_used 1933
_cell_measurement_temperature 173(2)
_cell_measurement_theta_max 25.277
_cell_measurement_theta_min 2.3635
_cell_volume 1842.5(10)
_computing_cell_refinement 'Bruker SMART V5.054 (Bruker, 1998)'
_computing_data_collection 'Bruker SMART V5.054 (Bruker, 1998)'
_computing_data_reduction 'Bruker SAINT V6.02 (Bruker, 1999)'
_computing_molecular_graphics 'Bruker SHELXTL V6.14 (Bruker AXS, 2003)'
_computing_publication_material 'Bruker SHELXTL V6.14 (Bruker AXS, 2003)'
_computing_structure_refinement 'SHELXL V6.12 (Bruker 2001)'
_computing_structure_solution 'SHELXS V6.12 (Bruker 2001)'
_diffrn_ambient_temperature 173(2)
_diffrn_detector_area_resol_mean 8.2
_diffrn_measured_fraction_theta_full 0.996
_diffrn_measured_fraction_theta_max 0.996
_diffrn_measurement_device_type 'CCD area detector'
_diffrn_measurement_method 'omega scans'
_diffrn_radiation_monochromator graphite
_diffrn_radiation_source 'fine-focus sealed tube'
_diffrn_radiation_type MoK\a
_diffrn_radiation_wavelength 0.71073
_diffrn_reflns_av_R_equivalents 0.0928
_diffrn_reflns_av_sigmaI/netI 0.1326
_diffrn_reflns_limit_h_max 7
_diffrn_reflns_limit_h_min -7
_diffrn_reflns_limit_k_max 28
_diffrn_reflns_limit_k_min -28
_diffrn_reflns_limit_l_max 7
_diffrn_reflns_limit_l_min -18
_diffrn_reflns_number 11202
_diffrn_reflns_theta_full 27.49
_diffrn_reflns_theta_max 27.49
_diffrn_reflns_theta_min 1.74
_diffrn_standards_decay_% 0
_diffrn_standards_number 0
_exptl_absorpt_coefficient_mu 0.152
_exptl_absorpt_correction_T_max 1.000000
_exptl_absorpt_correction_T_min 0.851799
_exptl_absorpt_correction_type multi-scan
_exptl_absorpt_process_details 'SADABS V2.10'
_exptl_crystal_colour colourless
_exptl_crystal_density_diffrn 1.169
_exptl_crystal_density_method 'not measured'
_exptl_crystal_description plate
_exptl_crystal_F_000 696
_exptl_crystal_size_max 0.4
_exptl_crystal_size_mid 0.3
_exptl_crystal_size_min 0.03
_refine_diff_density_max 0.326
_refine_diff_density_min -0.298
_refine_diff_density_rms 0.060
_refine_ls_extinction_method none
_refine_ls_goodness_of_fit_ref 1.011
_refine_ls_hydrogen_treatment constr
_refine_ls_matrix_type full
_refine_ls_number_parameters 211
_refine_ls_number_reflns 4203
_refine_ls_number_restraints 0
_refine_ls_restrained_S_all 1.011
_refine_ls_R_factor_all 0.1483
_refine_ls_R_factor_gt 0.0679
_refine_ls_shift/su_max 0.000
_refine_ls_shift/su_mean 0.000
_refine_ls_structure_factor_coef Fsqd
_refine_ls_weighting_details 'calc w=1/[\s^2^(Fo^2^)+(0.0643P)^2^+0.0000P] where P=(Fo^2^+2Fc^2^)/3'
_refine_ls_weighting_scheme calc
_refine_ls_wR_factor_gt 0.1328
_refine_ls_wR_factor_ref 0.1566
_reflns_number_gt 2246
_reflns_number_total 4203
_reflns_threshold_expression >2sigma(I)
_cod_data_source_file b607490a.txt
_cod_data_source_block meso-BuLb_at003sad
_cod_original_cell_volume 1842.5(9)
_cod_original_sg_symbol_H-M 'P 2(1)/c'
_cod_database_code 7007580

loop_
_symmetry_equiv_pos_as_xyz
'x, y, z'
'-x, y+1/2, -z+1/2'
'-x, -y, -z'
'x, -y-1/2, z-1/2'

loop_
_atom_site_label
_atom_site_type_symbol
_atom_site_fract_x
_atom_site_fract_y
_atom_site_fract_z
_atom_site_U_iso_or_equiv
_atom_site_adp_type
_atom_site_occupancy
_atom_site_symmetry_multiplicity
_atom_site_calc_flag
_atom_site_refinement_flags
_atom_site_disorder_assembly
_atom_site_disorder_group
P1 P 0.72203(12) 0.86453(3) 0.29600(6) 0.0248(2) Uani 1 1 d . . .
O1 O 1.2057(4) 0.71367(10) 0.31888(16) 0.0518(7) Uani 1 1 d . . .
C1 C 0.8746(4) 0.82644(12) 0.4072(2) 0.0259(7) Uani 1 1 d . . .
H1 H 1.0269 0.8448 0.4217 0.031 Uiso 1 1 calc R . .
C2 C 0.9019(5) 0.75778(13) 0.3849(2) 0.0340(8) Uani 1 1 d . . .
H2A H 0.9723 0.7371 0.4446 0.041 Uiso 1 1 calc R . .
H2B H 0.7521 0.7397 0.3659 0.041 Uiso 1 1 calc R . .
C3 C 1.0406(5) 0.74657(13) 0.3059(2) 0.0351(8) Uani 1 1 d . . .
C4 C 0.9653(6) 0.77638(13) 0.2098(2) 0.0396(8) Uani 1 1 d . . .
H4A H 0.8226 0.7576 0.1806 0.048 Uiso 1 1 calc R . .
H4B H 1.0772 0.7678 0.1664 0.048 Uiso 1 1 calc R . .
C5 C 0.9320(5) 0.84487(13) 0.2137(2) 0.0302(7) Uani 1 1 d . . .
H5 H 1.0781 0.8635 0.2414 0.036 Uiso 1 1 calc R . .
C6 C 0.7597(5) 0.83346(12) 0.4957(2) 0.0268(7) Uani 1 1 d . . .
C7 C 0.8618(5) 0.86350(13) 0.5783(2) 0.0300(7) Uani 1 1 d . . .
H7 H 1.0063 0.8805 0.5788 0.036 Uiso 1 1 calc R . .
C8 C 0.7569(6) 0.86912(14) 0.6597(2) 0.0415(8) Uani 1 1 d . . .
H8 H 0.8294 0.8900 0.7151 0.050 Uiso 1 1 calc R . .
C9 C 0.5460(6) 0.84434(15) 0.6609(3) 0.0472(9) Uani 1 1 d . . .
H9 H 0.4733 0.8482 0.7165 0.057 Uiso 1 1 calc R . .
C10 C 0.4436(5) 0.81388(15) 0.5794(3) 0.0447(9) Uani 1 1 d . . .
H10 H 0.3001 0.7965 0.5800 0.054 Uiso 1 1 calc R . .
C11 C 0.5454(5) 0.80817(14) 0.4977(2) 0.0361(8) Uani 1 1 d . . .
H11 H 0.4716 0.7872 0.4427 0.043 Uiso 1 1 calc R . .
C12 C 0.8689(5) 0.86895(13) 0.1116(2) 0.0327(7) Uani 1 1 d . . .
C13 C 1.0232(6) 0.90063(15) 0.0662(2) 0.0425(9) Uani 1 1 d . . .
H13 H 1.1698 0.9072 0.0995 0.051 Uiso 1 1 calc R . .
C14 C 0.9658(7) 0.92263(16) -0.0265(3) 0.0534(10) Uani 1 1 d . . .
H14 H 1.0728 0.9445 -0.0563 0.064 Uiso 1 1 calc R . .
C15 C 0.7548(7) 0.91326(17) -0.0766(3) 0.0552(11) Uani 1 1 d . . .
H15 H 0.7155 0.9294 -0.1399 0.066 Uiso 1 1 calc R . .
C16 C 0.6008(6) 0.88028(16) -0.0341(3) 0.0476(9) Uani 1 1 d . . .
H16 H 0.4564 0.8729 -0.0689 0.057 Uiso 1 1 calc R . .
C17 C 0.6567(5) 0.85805(14) 0.0589(2) 0.0381(8) Uani 1 1 d . . .
H17 H 0.5504 0.8352 0.0875 0.046 Uiso 1 1 calc R . .
C18 C 0.7705(5) 0.94830(13) 0.3181(2) 0.0305(7) Uani 1 1 d . . .
C19 C 1.0176(6) 0.96637(15) 0.3434(3) 0.0600(11) Uani 1 1 d . . .
H19A H 1.0283 1.0099 0.3572 0.090 Uiso 1 1 calc R . .
H19B H 1.0964 0.9570 0.2887 0.090 Uiso 1 1 calc R . .
H19C H 1.0855 0.9437 0.4006 0.090 Uiso 1 1 calc R . .
C20 C 0.6469(6) 0.96842(14) 0.4011(2) 0.0419(9) Uani 1 1 d . . .
H20A H 0.7252 0.9528 0.4626 0.063 Uiso 1 1 calc R . .
H20B H 0.4941 0.9525 0.3903 0.063 Uiso 1 1 calc R . .
H20C H 0.6426 1.0128 0.4035 0.063 Uiso 1 1 calc R . .
C21 C 0.6655(7) 0.98236(14) 0.2264(2) 0.0567(11) Uani 1 1 d . . .
H21A H 0.5082 0.9707 0.2101 0.085 Uiso 1 1 calc R . .
H21B H 0.7458 0.9719 0.1725 0.085 Uiso 1 1 calc R . .
H21C H 0.6757 1.0261 0.2381 0.085 Uiso 1 1 calc R . .

loop_
_atom_site_aniso_label
_atom_site_aniso_U_11
_atom_site_aniso_U_22
_atom_site_aniso_U_33
_atom_site_aniso_U_23
_atom_site_aniso_U_13
_atom_site_aniso_U_12
P1 0.0177(4) 0.0270(4) 0.0294(4) -0.0013(4) 0.0025(3) 0.0001(3)
O1 0.0512(15) 0.0534(14) 0.0497(16) 0.0004(12) 0.0037(13) 0.0277(12)
C1 0.0192(14) 0.0266(15) 0.0313(17) -0.0012(13) 0.0013(13) -0.0019(12)
C2 0.0388(18) 0.0269(16) 0.0363(19) 0.0031(14) 0.0050(16) 0.0036(14)
C3 0.0405(19) 0.0249(16) 0.039(2) -0.0061(15) 0.0009(16) 0.0050(14)
C4 0.048(2) 0.0367(18) 0.035(2) -0.0023(15) 0.0112(16) 0.0136(15)
C5 0.0238(16) 0.0362(17) 0.0310(17) -0.0032(14) 0.0056(14) 0.0029(13)
C6 0.0264(16) 0.0255(15) 0.0288(17) 0.0046(13) 0.0048(14) 0.0032(12)
C7 0.0291(15) 0.0308(16) 0.0317(17) 0.0012(15) 0.0093(14) 0.0040(14)
C8 0.054(2) 0.0338(18) 0.039(2) 0.0018(16) 0.0152(17) 0.0094(16)
C9 0.058(2) 0.044(2) 0.046(2) 0.0116(18) 0.0300(19) 0.0185(18)
C10 0.0294(18) 0.051(2) 0.058(2) 0.017(2) 0.0212(18) 0.0058(16)
C11 0.0217(16) 0.0408(18) 0.046(2) 0.0044(16) 0.0044(15) 0.0006(14)
C12 0.0374(18) 0.0320(16) 0.0289(17) -0.0060(15) 0.0052(15) 0.0077(14)
C13 0.041(2) 0.047(2) 0.042(2) -0.0046(17) 0.0142(17) 0.0051(16)
C14 0.068(3) 0.053(2) 0.046(2) 0.0079(19) 0.031(2) 0.014(2)
C15 0.081(3) 0.057(2) 0.028(2) 0.0011(18) 0.006(2) 0.031(2)
C16 0.050(2) 0.055(2) 0.036(2) -0.0094(18) 0.0005(18) 0.0168(18)
C17 0.0377(18) 0.0396(18) 0.0364(19) -0.0056(16) 0.0034(16) 0.0033(15)
C18 0.0276(17) 0.0262(15) 0.0368(19) -0.0035(14) 0.0012(15) 0.0014(13)
C19 0.039(2) 0.040(2) 0.102(3) -0.014(2) 0.011(2) -0.0153(16)
C20 0.048(2) 0.0353(18) 0.042(2) -0.0039(16) 0.0054(17) 0.0098(15)
C21 0.091(3) 0.0315(19) 0.048(2) 0.0059(17) 0.012(2) 0.0120(19)

loop_
_atom_type_symbol
_atom_type_description
_atom_type_scat_dispersion_real
_atom_type_scat_dispersion_imag
_atom_type_scat_source
C C 0.0033 0.0016 'International Tables Vol C Tables 4.2.6.8 and 6.1.1.4'
H H 0.0000 0.0000 'International Tables Vol C Tables 4.2.6.8 and 6.1.1.4'
O O 0.0106 0.0060 'International Tables Vol C Tables 4.2.6.8 and 6.1.1.4'
P P 0.1023 0.0942 'International Tables Vol C Tables 4.2.6.8 and 6.1.1.4'

loop_
_geom_angle_atom_site_label_1
_geom_angle_atom_site_label_2
_geom_angle_atom_site_label_3
_geom_angle
_geom_angle_site_symmetry_1
_geom_angle_site_symmetry_3
_geom_angle_publ_flag
C5 P1 C1 96.14(13) . . yes
C5 P1 C18 102.86(13) . . yes
C1 P1 C18 104.82(13) . . yes
C6 C1 C2 109.7(2) . . ?
C6 C1 P1 113.56(18) . . ?
C2 C1 P1 108.81(19) . . ?
C6 C1 H1 108.2 . . ?
C2 C1 H1 108.2 . . ?
P1 C1 H1 108.2 . . ?
C3 C2 C1 113.2(2) . . ?
C3 C2 H2A 108.9 . . ?
C1 C2 H2A 108.9 . . ?
C3 C2 H2B 108.9 . . ?
C1 C2 H2B 108.9 . . ?
H2A C2 H2B 107.8 . . ?
O1 C3 C2 121.3(3) . . ?
O1 C3 C4 121.7(3) . . ?
C2 C3 C4 117.1(3) . . ?
C3 C4 C5 115.2(3) . . ?
C3 C4 H4A 108.5 . . ?
C5 C4 H4A 108.5 . . ?
C3 C4 H4B 108.5 . . ?
C5 C4 H4B 108.5 . . ?
H4A C4 H4B 107.5 . . ?
C12 C5 C4 109.2(2) . . ?
C12 C5 P1 113.15(19) . . ?
C4 C5 P1 110.7(2) . . ?
C12 C5 H5 107.8 . . ?
C4 C5 H5 107.8 . . ?
P1 C5 H5 107.8 . . ?
C7 C6 C11 117.9(3) . . ?
C7 C6 C1 121.6(3) . . ?
C11 C6 C1 120.5(3) . . ?
C8 C7 C6 121.4(3) . . ?
C8 C7 H7 119.3 . . ?
C6 C7 H7 119.3 . . ?
C7 C8 C9 120.3(3) . . ?
C7 C8 H8 119.8 . . ?
C9 C8 H8 119.8 . . ?
C10 C9 C8 118.9(3) . . ?
C10 C9 H9 120.6 . . ?
C8 C9 H9 120.6 . . ?
C11 C10 C9 121.5(3) . . ?
C11 C10 H10 119.2 . . ?
C9 C10 H10 119.2 . . ?
C10 C11 C6 120.1(3) . . ?
C10 C11 H11 120.0 . . ?
C6 C11 H11 120.0 . . ?
C13 C12 C17 118.1(3) . . ?
C13 C12 C5 120.7(3) . . ?
C17 C12 C5 121.2(3) . . ?
C14 C13 C12 120.7(3) . . ?
C14 C13 H13 119.7 . . ?
C12 C13 H13 119.7 . . ?
C15 C14 C13 120.8(4) . . ?
C15 C14 H14 119.6 . . ?
C13 C14 H14 119.6 . . ?
C14 C15 C16 119.6(3) . . ?
C14 C15 H15 120.2 . . ?
C16 C15 H15 120.2 . . ?
C15 C16 C17 120.1(3) . . ?
C15 C16 H16 119.9 . . ?
C17 C16 H16 119.9 . . ?
C16 C17 C12 120.7(3) . . ?
C16 C17 H17 119.6 . . ?
C12 C17 H17 119.6 . . ?
C20 C18 C19 108.4(3) . . ?
C20 C18 C21 107.4(3) . . ?
C19 C18 C21 109.5(3) . . ?
C20 C18 P1 109.0(2) . . ?
C19 C18 P1 114.4(2) . . ?
C21 C18 P1 107.8(2) . . ?
C18 C19 H19A 109.5 . . ?
C18 C19 H19B 109.5 . . ?
H19A C19 H19B 109.5 . . ?
C18 C19 H19C 109.5 . . ?
H19A C19 H19C 109.5 . . ?
H19B C19 H19C 109.5 . . ?
C18 C20 H20A 109.5 . . ?
C18 C20 H20B 109.5 . . ?
H20A C20 H20B 109.5 . . ?
C18 C20 H20C 109.5 . . ?
H20A C20 H20C 109.5 . . ?
H20B C20 H20C 109.5 . . ?
C18 C21 H21A 109.5 . . ?
C18 C21 H21B 109.5 . . ?
H21A C21 H21B 109.5 . . ?
C18 C21 H21C 109.5 . . ?
H21A C21 H21C 109.5 . . ?
H21B C21 H21C 109.5 . . ?

loop_
_geom_bond_atom_site_label_1
_geom_bond_atom_site_label_2
_geom_bond_distance
_geom_bond_site_symmetry_2
_geom_bond_publ_flag
P1 C5 1.883(3) . yes
P1 C1 1.884(3) . yes
P1 C18 1.889(3) . yes
O1 C3 1.226(3) . ?
C1 C6 1.512(4) . ?
C1 C2 1.559(4) . ?
C1 H1 1.0000 . ?
C2 C3 1.500(4) . ?
C2 H2A 0.9900 . ?
C2 H2B 0.9900 . ?
C3 C4 1.504(4) . ?
C4 C5 1.526(4) . ?
C4 H4A 0.9900 . ?
C4 H4B 0.9900 . ?
C5 C12 1.517(4) . ?
C5 H5 1.0000 . ?
C6 C7 1.394(4) . ?
C6 C11 1.416(4) . ?
C7 C8 1.385(4) . ?
C7 H7 0.9500 . ?
C8 C9 1.390(5) . ?
C8 H8 0.9500 . ?
C9 C10 1.386(5) . ?
C9 H9 0.9500 . ?
C10 C11 1.378(4) . ?
C10 H10 0.9500 . ?
C11 H11 0.9500 . ?
C12 C13 1.390(4) . ?
C12 C17 1.404(4) . ?
C13 C14 1.379(5) . ?
C13 H13 0.9500 . ?
C14 C15 1.379(5) . ?
C14 H14 0.9500 . ?
C15 C16 1.381(5) . ?
C15 H15 0.9500 . ?
C16 C17 1.383(4) . ?
C16 H16 0.9500 . ?
C17 H17 0.9500 . ?
C18 C20 1.533(4) . ?
C18 C19 1.537(4) . ?
C18 C21 1.540(4) . ?
C19 H19A 0.9800 . ?
C19 H19B 0.9800 . ?
C19 H19C 0.9800 . ?
C20 H20A 0.9800 . ?
C20 H20B 0.9800 . ?
C20 H20C 0.9800 . ?
C21 H21A 0.9800 . ?
C21 H21B 0.9800 . ?
C21 H21C 0.9800 . ?

loop_
_geom_torsion_atom_site_label_1
_geom_torsion_atom_site_label_2
_geom_torsion_atom_site_label_3
_geom_torsion_atom_site_label_4
_geom_torsion
_geom_torsion_site_symmetry_1
_geom_torsion_site_symmetry_2
_geom_torsion_site_symmetry_3
_geom_torsion_site_symmetry_4
_geom_torsion_publ_flag
C5 P1 C1 C6 178.2(2) . . . . ?
C18 P1 C1 C6 73.1(2) . . . . ?
C5 P1 C1 C2 -59.3(2) . . . . ?
C18 P1 C1 C2 -164.4(2) . . . . ?
C6 C1 C2 C3 -172.6(2) . . . . ?
P1 C1 C2 C3 62.7(3) . . . . ?
C1 C2 C3 O1 124.8(3) . . . . ?
C1 C2 C3 C4 -56.4(4) . . . . ?
O1 C3 C4 C5 -127.2(3) . . . . ?
C2 C3 C4 C5 54.0(4) . . . . ?
C3 C4 C5 C12 176.9(3) . . . . ?
C3 C4 C5 P1 -57.8(3) . . . . ?
C1 P1 C5 C12 -179.6(2) . . . . ?
C18 P1 C5 C12 -72.9(2) . . . . ?
C1 P1 C5 C4 57.4(2) . . . . ?
C18 P1 C5 C4 164.1(2) . . . . ?
C2 C1 C6 C7 120.2(3) . . . . ?
P1 C1 C6 C7 -117.9(3) . . . . ?
C2 C1 C6 C11 -58.4(3) . . . . ?
P1 C1 C6 C11 63.6(3) . . . . ?
C11 C6 C7 C8 -0.6(4) . . . . ?
C1 C6 C7 C8 -179.2(3) . . . . ?
C6 C7 C8 C9 0.4(5) . . . . ?
C7 C8 C9 C10 0.2(5) . . . . ?
C8 C9 C10 C11 -0.5(5) . . . . ?
C9 C10 C11 C6 0.3(5) . . . . ?
C7 C6 C11 C10 0.3(4) . . . . ?
C1 C6 C11 C10 178.8(3) . . . . ?
C4 C5 C12 C13 -105.2(3) . . . . ?
P1 C5 C12 C13 131.0(3) . . . . ?
C4 C5 C12 C17 72.5(3) . . . . ?
P1 C5 C12 C17 -51.4(3) . . . . ?
C17 C12 C13 C14 2.4(4) . . . . ?
C5 C12 C13 C14 -179.9(3) . . . . ?
C12 C13 C14 C15 -0.5(5) . . . . ?
C13 C14 C15 C16 -1.5(5) . . . . ?
C14 C15 C16 C17 1.5(5) . . . . ?
C15 C16 C17 C12 0.5(5) . . . . ?
C13 C12 C17 C16 -2.4(4) . . . . ?
C5 C12 C17 C16 179.9(3) . . . . ?
C5 P1 C18 C20 -168.02(19) . . . . ?
C1 P1 C18 C20 -68.0(2) . . . . ?
C5 P1 C18 C19 -46.5(3) . . . . ?
C1 P1 C18 C19 53.6(3) . . . . ?
C5 P1 C18 C21 75.7(2) . . . . ?
C1 P1 C18 C21 175.7(2) . . . . ?

loop_
_cod_related_entry_id
_cod_related_entry_database
_cod_related_entry_code
1 ChemSpider 21144281
